data_4509293
loop_
_publ_author_name
'Bu\<car, Dejan-Kre\<simir'
'Henry, Rodger F.'
'Lou, Xiaochun'
'Duerst, Richard W.'
'MacGillivray, Leonard R.'
'Zhang, Geoff G. Z.'

_publ_section_title
;
 Cocrystals of Caffeine and Hydroxybenzoic Acids Composed of Multiple
 Supramolecular Heterosynthons: Screening via Solution-Mediated Phase
 Transformation and Structural Characterization
;
_journal_issue 4
_journal_name_full 'Crystal Growth &amp; Design'
_journal_page_first 1932
_journal_paper_doi 10.1021/cg801178m
_journal_volume 9
_journal_year 2009
_chemical_formula_moiety 'C8 H10 N4 O2, C7 H6 O3'
_chemical_formula_sum 'C15 H16 N4 O5'
_chemical_formula_weight 332.32
_chemical_name_systematic
; 
 ? 
;
_space_group_IT_number 14
_symmetry_cell_setting monoclinic
_symmetry_space_group_name_Hall '-P 2ybc'
_symmetry_space_group_name_H-M 'P 1 21/c 1'
_atom_sites_solution_hydrogens geom
_atom_sites_solution_primary direct
_atom_sites_solution_secondary difmap
_audit_creation_method SHELXL-97
_cell_angle_alpha 90.00
_cell_angle_beta 95.029(7)
_cell_angle_gamma 90.00
_cell_formula_units_Z 4
_cell_length_a 7.687(3)
_cell_length_b 6.948(3)
_cell_length_c 28.098(11)
_cell_measurement_reflns_used 952
_cell_measurement_temperature 173(2)
_cell_measurement_theta_max 28.0325
_cell_measurement_theta_min 2.911
_cell_volume 1494.9(10)
_computing_cell_refinement 'Bruker saintplus (Bruker 1999)'
_computing_data_collection 'Bruker SMART (Bruker 2001)'
_computing_data_reduction 'Bruker saintplus (Bruker 1999)'
_computing_molecular_graphics 'ORTEP (Johnson 1976), Accelrys (2004)'
_computing_structure_refinement 'SHELXL (Sheldrick, 2000)'
_computing_structure_solution 'SHELXL (Sheldrick, 2000)'
_diffrn_ambient_temperature 173(2)
_diffrn_measured_fraction_theta_full 0.980
_diffrn_measured_fraction_theta_max 0.980
_diffrn_measurement_device_type 'Bruker APEX CCD'
_diffrn_measurement_method 'omega scan'
_diffrn_radiation_monochromator graphite
_diffrn_radiation_source 'fine-focus sealed tube'
_diffrn_radiation_type MoK\a
_diffrn_radiation_wavelength 0.71073
_diffrn_reflns_av_R_equivalents 0.0234
_diffrn_reflns_av_sigmaI/netI 0.0176
_diffrn_reflns_limit_h_max 10
_diffrn_reflns_limit_h_min -10
_diffrn_reflns_limit_k_max 9
_diffrn_reflns_limit_k_min -9
_diffrn_reflns_limit_l_max 36
_diffrn_reflns_limit_l_min -37
_diffrn_reflns_number 16724
_diffrn_reflns_theta_full 28.32
_diffrn_reflns_theta_max 28.32
_diffrn_reflns_theta_min 1.46
_diffrn_standards_number 0
_exptl_absorpt_coefficient_mu 0.113
_exptl_absorpt_correction_T_max 1.00
_exptl_absorpt_correction_T_min 0.74
_exptl_absorpt_correction_type empirical
_exptl_crystal_colour colourless
_exptl_crystal_density_diffrn 1.477
_exptl_crystal_density_method 'not measured'
_exptl_crystal_description paralellapiped
_exptl_crystal_F_000 696
_exptl_crystal_size_max .3
_exptl_crystal_size_mid .1
_exptl_crystal_size_min .1
_refine_diff_density_max 0.402
_refine_diff_density_min -0.268
_refine_diff_density_rms 0.056
_refine_ls_extinction_method none
_refine_ls_goodness_of_fit_ref 1.200
_refine_ls_hydrogen_treatment mixed
_refine_ls_matrix_type full
_refine_ls_number_parameters 228
_refine_ls_number_reflns 3647
_refine_ls_number_restraints 0
_refine_ls_restrained_S_all 1.200
_refine_ls_R_factor_all 0.0679
_refine_ls_R_factor_gt 0.0636
_refine_ls_shift/su_max 0.002
_refine_ls_shift/su_mean 0.000
_refine_ls_structure_factor_coef Fsqd
_refine_ls_weighting_details 'calc w=1/[\s^2^(Fo^2^)+(0.0489P)^2^+1.2460P] where P=(Fo^2^+2Fc^2^)/3'
_refine_ls_weighting_scheme calc
_refine_ls_wR_factor_gt 0.1440
_refine_ls_wR_factor_ref 0.1464
_reflns_number_gt 3364
_reflns_number_total 3647
_reflns_threshold_expression I>2sigma(I)
_cod_data_source_file cg801178msup1.cif
_cod_data_source_block 2
_cod_original_cell_volume 1494.8(10)
_cod_original_sg_symbol_H-M P21/c
_cod_database_code 4509293

loop_
_symmetry_equiv_pos_as_xyz
'x, y, z'
'-x, y+1/2, -z+1/2'
'-x, -y, -z'
'x, -y-1/2, z-1/2'

loop_
_atom_site_label
_atom_site_type_symbol
_atom_site_fract_x
_atom_site_fract_y
_atom_site_fract_z
_atom_site_U_iso_or_equiv
_atom_site_adp_type
_atom_site_occupancy
_atom_site_symmetry_multiplicity
_atom_site_calc_flag
_atom_site_refinement_flags
O1 O -0.0094(2) -0.1832(2) 0.34293(5) 0.0362(4) Uani 1 1 d .
O2 O 0.2197(2) -0.0363(2) 0.49532(5) 0.0388(4) Uani 1 1 d .
N1 N 0.1472(2) 0.2054(2) 0.31378(6) 0.0272(4) Uani 1 1 d .
N2 N 0.0963(2) -0.1014(2) 0.41964(6) 0.0286(4) Uani 1 1 d .
N3 N 0.2609(2) 0.1826(2) 0.43768(6) 0.0277(4) Uani 1 1 d .
N4 N 0.2878(2) 0.3949(2) 0.36916(6) 0.0295(4) Uani 1 1 d .
C1 C 0.0771(3) 0.1332(3) 0.26706(7) 0.0347(5) Uani 1 1 d .
H1A H -0.0482 0.1328 0.2654 0.052 Uiso 1 1 calc R
H1B H 0.1184 0.0045 0.2627 0.052 Uiso 1 1 calc R
H1C H 0.1150 0.2148 0.2424 0.052 Uiso 1 1 calc R
C2 C 0.1451(2) 0.1120(3) 0.35729(6) 0.0262(4) Uani 1 1 d .
C3 C 0.0697(2) -0.0676(3) 0.36966(7) 0.0269(4) Uani 1 1 d .
C4 C 0.0199(3) -0.2805(3) 0.43690(8) 0.0383(5) Uani 1 1 d .
H4A H 0.0892 -0.3884 0.4286 0.057 Uiso 1 1 calc R
H4B H -0.0970 -0.2950 0.4223 0.057 Uiso 1 1 calc R
H4C H 0.0178 -0.2745 0.4710 0.057 Uiso 1 1 calc R
C5 C 0.1940(3) 0.0118(3) 0.45311(7) 0.0281(4) Uani 1 1 d .
C6 C 0.3673(3) 0.3032(3) 0.47200(7) 0.0357(5) Uani 1 1 d .
H6A H 0.4285 0.3979 0.4550 0.054 Uiso 1 1 calc R
H6B H 0.4501 0.2239 0.4906 0.054 Uiso 1 1 calc R
H6C H 0.2929 0.3664 0.4928 0.054 Uiso 1 1 calc R
C7 C 0.2332(2) 0.2312(3) 0.39003(7) 0.0258(4) Uani 1 1 d .
C8 C 0.2325(3) 0.3715(3) 0.32279(7) 0.0305(4) Uani 1 1 d .
H8 H 0.2516 0.4616 0.2993 0.037 Uiso 1 1 calc R
O3 O 0.4215(2) 0.7553(2) 0.30626(5) 0.0447(4) Uani 1 1 d .
O4 O 0.4741(2) 0.7284(2) 0.38575(5) 0.0360(4) Uani 1 1 d .
H1 H 0.414(4) 0.617(5) 0.3803(11) 0.063(9) Uiso 1 1 d .
O5 O 0.8276(2) 1.3118(2) 0.43792(6) 0.0408(4) Uani 1 1 d .
C9 C 0.4851(3) 0.8184(3) 0.34421(7) 0.0299(4) Uani 1 1 d .
C10 C 0.6586(2) 1.0691(3) 0.39270(7) 0.0268(4) Uani 1 1 d .
H10 H 0.6532 0.9935 0.4198 0.032 Uiso 1 1 calc R
C11 C 0.5798(2) 1.0068(3) 0.34877(7) 0.0265(4) Uani 1 1 d .
C12 C 0.6713(3) 1.2970(3) 0.31166(7) 0.0320(4) Uani 1 1 d .
H12 H 0.6740 1.3741 0.2847 0.038 Uiso 1 1 calc R
C13 C 0.5866(3) 1.1199(3) 0.30798(7) 0.0294(4) Uani 1 1 d .
H13 H 0.5350 1.0776 0.2787 0.035 Uiso 1 1 calc R
C14 C 0.7519(3) 1.3603(3) 0.35501(7) 0.0319(4) Uani 1 1 d .
H14 H 0.8095 1.4781 0.3570 0.038 Uiso 1 1 calc R
C15 C 0.7455(3) 1.2453(3) 0.39563(7) 0.0293(4) Uani 1 1 d .
H2 H 0.817(4) 1.226(5) 0.4602(12) 0.069(10) Uiso 1 1 d .

loop_
_atom_site_aniso_label
_atom_site_aniso_U_11
_atom_site_aniso_U_22
_atom_site_aniso_U_33
_atom_site_aniso_U_23
_atom_site_aniso_U_13
_atom_site_aniso_U_12
O1 0.0446(9) 0.0335(8) 0.0296(7) -0.0050(6) -0.0025(6) -0.0071(6)
O2 0.0512(9) 0.0386(8) 0.0251(7) 0.0039(6) -0.0041(6) -0.0095(7)
N1 0.0294(8) 0.0283(8) 0.0235(8) 0.0012(6) -0.0007(6) 0.0005(6)
N2 0.0357(9) 0.0246(8) 0.0251(8) 0.0003(6) 0.0004(6) -0.0050(7)
N3 0.0303(8) 0.0280(8) 0.0240(8) -0.0010(6) -0.0021(6) -0.0032(7)
N4 0.0327(9) 0.0253(8) 0.0301(8) 0.0018(7) 0.0012(7) -0.0015(7)
C1 0.0443(12) 0.0363(11) 0.0225(9) -0.0024(8) -0.0020(8) 0.0003(9)
C2 0.0268(9) 0.0283(9) 0.0230(8) -0.0002(7) -0.0003(7) 0.0024(7)
C3 0.0270(9) 0.0284(9) 0.0248(9) -0.0015(7) 0.0002(7) 0.0013(7)
C4 0.0528(13) 0.0287(10) 0.0334(11) 0.0028(8) 0.0031(9) -0.0120(9)
C5 0.0302(9) 0.0285(9) 0.0250(9) -0.0002(7) -0.0006(7) -0.0011(8)
C6 0.0409(11) 0.0359(11) 0.0290(10) -0.0033(8) -0.0052(8) -0.0110(9)
C7 0.0254(9) 0.0255(9) 0.0265(9) -0.0002(7) 0.0015(7) 0.0015(7)
C8 0.0333(10) 0.0282(10) 0.0297(10) 0.0029(8) 0.0013(8) 0.0006(8)
O3 0.0683(11) 0.0374(8) 0.0269(7) -0.0015(6) -0.0038(7) -0.0158(8)
O4 0.0513(9) 0.0289(7) 0.0270(7) 0.0014(6) -0.0010(6) -0.0106(7)
O5 0.0524(10) 0.0380(9) 0.0300(8) 0.0045(7) -0.0079(7) -0.0176(7)
C9 0.0356(10) 0.0268(9) 0.0272(9) -0.0002(8) 0.0021(8) 0.0009(8)
C10 0.0287(9) 0.0273(9) 0.0245(9) 0.0034(7) 0.0026(7) -0.0009(7)
C11 0.0262(9) 0.0275(9) 0.0260(9) 0.0004(7) 0.0030(7) 0.0004(7)
C12 0.0324(10) 0.0361(11) 0.0277(9) 0.0083(8) 0.0032(8) -0.0018(8)
C13 0.0296(9) 0.0353(10) 0.0228(9) 0.0000(8) -0.0002(7) -0.0004(8)
C14 0.0314(10) 0.0299(10) 0.0343(10) 0.0047(8) 0.0019(8) -0.0066(8)
C15 0.0295(9) 0.0317(10) 0.0261(9) 0.0005(8) -0.0011(7) -0.0035(8)

loop_
_atom_type_symbol
_atom_type_description
_atom_type_scat_dispersion_real
_atom_type_scat_dispersion_imag
_atom_type_scat_source
C C 0.0033 0.0016 'International Tables Vol C Tables 4.2.6.8 and 6.1.1.4'
H H 0.0000 0.0000 'International Tables Vol C Tables 4.2.6.8 and 6.1.1.4'
N N 0.0061 0.0033 'International Tables Vol C Tables 4.2.6.8 and 6.1.1.4'
O O 0.0106 0.0060 'International Tables Vol C Tables 4.2.6.8 and 6.1.1.4'

loop_
_geom_angle_atom_site_label_1
_geom_angle_atom_site_label_2
_geom_angle_atom_site_label_3
_geom_angle
C8 N1 C2 106.25(16)
C8 N1 C1 126.90(17)
C2 N1 C1 126.80(17)
C5 N2 C3 126.57(17)
C5 N2 C4 117.42(16)
C3 N2 C4 115.93(16)
C5 N3 C7 119.07(16)
C5 N3 C6 119.07(16)
C7 N3 C6 121.79(17)
C8 N4 C7 103.51(16)
C8 N4 H1 112.6(10)
C7 N4 H1 143.8(10)
N1 C1 H1A 109.5
N1 C1 H1B 109.5
H1A C1 H1B 109.5
N1 C1 H1C 109.5
H1A C1 H1C 109.5
H1B C1 H1C 109.5
C7 C2 N1 105.43(17)
C7 C2 C3 123.36(17)
N1 C2 C3 131.21(17)
O1 C3 N2 121.22(18)
O1 C3 C2 127.80(18)
N2 C3 C2 110.98(16)
N2 C4 H4A 109.5
N2 C4 H4B 109.5
H4A C4 H4B 109.5
N2 C4 H4C 109.5
H4A C4 H4C 109.5
H4B C4 H4C 109.5
O2 C5 N3 120.26(18)
O2 C5 N2 121.87(18)
N3 C5 N2 117.87(17)
N3 C6 H6A 109.5
N3 C6 H6B 109.5
H6A C6 H6B 109.5
N3 C6 H6C 109.5
H6A C6 H6C 109.5
H6B C6 H6C 109.5
N4 C7 C2 111.57(17)
N4 C7 N3 126.51(17)
C2 C7 N3 121.92(18)
N1 C8 N4 113.24(17)
N1 C8 H8 123.4
N4 C8 H8 123.4
C9 O4 H1 108.8(19)
C15 O5 H2 109(2)
O3 C9 O4 123.22(19)
O3 C9 C11 123.04(18)
O4 C9 C11 113.73(17)
C15 C10 C11 119.57(18)
C15 C10 H10 120.2
C11 C10 H10 120.2
C13 C11 C10 120.51(18)
C13 C11 C9 118.37(17)
C10 C11 C9 121.11(17)
C14 C12 C13 121.01(18)
C14 C12 H12 119.5
C13 C12 H12 119.5
C12 C13 C11 119.21(18)
C12 C13 H13 120.4
C11 C13 H13 120.4
C12 C14 C15 119.36(19)
C12 C14 H14 120.3
C15 C14 H14 120.3
O5 C15 C10 121.82(18)
O5 C15 C14 117.87(18)
C10 C15 C14 120.32(18)

loop_
_geom_bond_atom_site_label_1
_geom_bond_atom_site_label_2
_geom_bond_distance
O1 C3 1.224(2)
O2 C5 1.231(2)
N1 C8 1.341(3)
N1 C2 1.385(2)
N1 C1 1.463(2)
N2 C5 1.394(2)
N2 C3 1.421(2)
N2 C4 1.476(3)
N3 C5 1.378(3)
N3 C7 1.379(2)
N3 C6 1.471(2)
N4 C8 1.344(3)
N4 C7 1.363(3)
N4 H1 1.83(3)
C1 H1A 0.9600
C1 H1B 0.9600
C1 H1C 0.9600
C2 C7 1.372(3)
C2 C3 1.431(3)
C4 H4A 0.9600
C4 H4B 0.9600
C4 H4C 0.9600
C6 H6A 0.9600
C6 H6B 0.9600
C6 H6C 0.9600
C8 H8 0.9300
O3 C9 1.215(2)
O4 C9 1.333(2)
O4 H1 0.91(3)
O5 C15 1.375(2)
O5 H2 0.87(4)
C9 C11 1.498(3)
C10 C15 1.393(3)
C10 C11 1.395(3)
C10 H10 0.9300
C11 C13 1.394(3)
C12 C14 1.389(3)
C12 C13 1.391(3)
C12 H12 0.9300
C13 H13 0.9300
C14 C15 1.398(3)
C14 H14 0.9300

loop_
_geom_hbond_atom_site_label_D
_geom_hbond_atom_site_label_H
_geom_hbond_atom_site_label_A
_geom_hbond_distance_DH
_geom_hbond_distance_HA
_geom_hbond_distance_DA
_geom_hbond_angle_DHA
_geom_hbond_site_symmetry_A
O5 H2 O2 0.87(4) 1.86(4) 2.726(2) 176(3) 3_666
O4 H1 N4 0.91(3) 1.83(3) 2.743(2) 179(3) .
C8 H8 O3 0.93 2.42 3.091(3) 128.9 .

loop_
_geom_torsion_atom_site_label_1
_geom_torsion_atom_site_label_2
_geom_torsion_atom_site_label_3
_geom_torsion_atom_site_label_4
_geom_torsion
C8 N1 C2 C7 -0.6(2)
C1 N1 C2 C7 176.96(18)
C8 N1 C2 C3 178.5(2)
C1 N1 C2 C3 -3.9(3)
C5 N2 C3 O1 175.19(19)
C4 N2 C3 O1 -1.3(3)
C5 N2 C3 C2 -5.1(3)
C4 N2 C3 C2 178.44(17)
C7 C2 C3 O1 -179.3(2)
N1 C2 C3 O1 1.7(4)
C7 C2 C3 N2 1.0(3)
N1 C2 C3 N2 -178.01(19)
C7 N3 C5 O2 178.72(19)
C6 N3 C5 O2 1.8(3)
C7 N3 C5 N2 -1.9(3)
C6 N3 C5 N2 -178.85(18)
C3 N2 C5 O2 -174.87(19)
C4 N2 C5 O2 1.6(3)
C3 N2 C5 N3 5.7(3)
C4 N2 C5 N3 -177.83(18)
C8 N4 C7 C2 -0.7(2)
H1 N4 C7 C2 -175.7(16)
C8 N4 C7 N3 178.56(19)
H1 N4 C7 N3 3.5(16)
N1 C2 C7 N4 0.8(2)
C3 C2 C7 N4 -178.40(17)
N1 C2 C7 N3 -178.47(17)
C3 C2 C7 N3 2.3(3)
C5 N3 C7 N4 178.98(18)
C6 N3 C7 N4 -4.1(3)
C5 N3 C7 C2 -1.9(3)
C6 N3 C7 C2 175.01(19)
C2 N1 C8 N4 0.2(2)
C1 N1 C8 N4 -177.34(18)
C7 N4 C8 N1 0.3(2)
H1 N4 C8 N1 177.1(10)
C15 C10 C11 C13 -0.4(3)
C15 C10 C11 C9 -179.93(18)
O3 C9 C11 C13 3.8(3)
O4 C9 C11 C13 -174.95(18)
O3 C9 C11 C10 -176.7(2)
O4 C9 C11 C10 4.6(3)
C14 C12 C13 C11 1.3(3)
C10 C11 C13 C12 -0.7(3)
C9 C11 C13 C12 178.86(18)
C13 C12 C14 C15 -0.9(3)
C11 C10 C15 O5 -178.98(19)
C11 C10 C15 C14 0.8(3)
C12 C14 C15 O5 179.61(19)
C12 C14 C15 C10 -0.2(3)
